data_7024157
loop_
_publ_author_name
'Sz\/lyk, Edward'
'Szczesny, Robert'
'Wojtczak, Andrzej'

_publ_section_title
;
 X-Ray structural and gas phase studies of silver(i) perfluorinated
 carboxylate complexes with 2,2'-bipyridyl as potential precursors for
 chemical vapour deposition (CVD).
;
_journal_issue 7
_journal_name_full 'Dalton transactions (Cambridge, England : 2003)'
_journal_page_first 1823
_journal_page_last 1830
_journal_paper_doi 10.1039/b911741e
_journal_volume 39
_journal_year 2010
_chemical_formula_moiety 'C24 H16 Ag2 F6 N4 O4'
_chemical_formula_sum 'C12 H8 Ag F3 N2 O2'
_chemical_formula_weight 377.07
_chemical_name_common ((2,2'-bipyridine)silver(i)(Trifluoroacetate))
_chemical_name_systematic
;
[(2,2'-bipyridine)silver(I)(Trifluoroacetate)]
;
_space_group_IT_number 14
_symmetry_cell_setting monoclinic
_symmetry_space_group_name_Hall '-P 2yn'
_symmetry_space_group_name_H-M 'P 1 21/n 1'
_atom_sites_solution_hydrogens geom
_atom_sites_solution_primary direct
_atom_sites_solution_secondary difmap
_audit_creation_method SHELXL-97
_cell_angle_alpha 90.00
_cell_angle_beta 103.78(3)
_cell_angle_gamma 90.00
_cell_formula_units_Z 4
_cell_length_a 7.2330(10)
_cell_length_b 14.942(3)
_cell_length_c 12.034(2)
_cell_measurement_reflns_used 12569
_cell_measurement_temperature 293(2)
_cell_measurement_theta_max 31.32
_cell_measurement_theta_min 3.01
_cell_volume 1263.1(4)
_computing_cell_refinement 'Oxford Diffraction CrysAlis'
_computing_data_collection 'Oxford Diffraction CrysAlis'
_computing_data_reduction 'Oxford Diffraction CrysAlis'
_computing_molecular_graphics 'PLATON (Spek, 1990)'
_computing_publication_material 'CIFTAB (Sheldrick, 1997)'
_computing_structure_refinement 'SHELX-97 (Sheldrick, 1997)'
_computing_structure_solution 'SHELX-97 (Sheldrick, 1997)'
_diffrn_ambient_temperature 293(2)
_diffrn_detector_area_resol_mean 8.2564
_diffrn_measured_fraction_theta_full 0.923
_diffrn_measured_fraction_theta_max 0.923
_diffrn_measurement_device_type 'Oxford Sapphire CCD'
_diffrn_measurement_method \q/2\q
_diffrn_radiation_monochromator graphite
_diffrn_radiation_source 'fine-focus sealed tube'
_diffrn_radiation_type MoK\a
_diffrn_radiation_wavelength 0.71073
_diffrn_reflns_av_R_equivalents 0.0432
_diffrn_reflns_av_sigmaI/netI 0.0322
_diffrn_reflns_limit_h_max 8
_diffrn_reflns_limit_h_min -10
_diffrn_reflns_limit_k_max 21
_diffrn_reflns_limit_k_min -21
_diffrn_reflns_limit_l_max 15
_diffrn_reflns_limit_l_min -17
_diffrn_reflns_number 12312
_diffrn_reflns_theta_full 31.32
_diffrn_reflns_theta_max 31.32
_diffrn_reflns_theta_min 3.01
_diffrn_standards_decay_% 0
_diffrn_standards_interval_count 0
_diffrn_standards_interval_time 0
_diffrn_standards_number 0
_exptl_absorpt_coefficient_mu 1.635
_exptl_absorpt_correction_T_max 0.8243
_exptl_absorpt_correction_T_min 0.5853
_exptl_absorpt_correction_type numerical
_exptl_absorpt_process_details 'Oxford Diffraction CrysAlis'
_exptl_crystal_colour colorless
_exptl_crystal_density_diffrn 1.983
_exptl_crystal_density_method 'not measured'
_exptl_crystal_description plate
_exptl_crystal_F_000 736
_exptl_crystal_size_max 0.37
_exptl_crystal_size_mid 0.24
_exptl_crystal_size_min 0.12
_refine_diff_density_max 1.180
_refine_diff_density_min -1.019
_refine_diff_density_rms 0.099
_refine_ls_extinction_method none
_refine_ls_goodness_of_fit_ref 1.117
_refine_ls_hydrogen_treatment constr
_refine_ls_matrix_type full
_refine_ls_number_parameters 209
_refine_ls_number_reflns 3833
_refine_ls_number_restraints 0
_refine_ls_restrained_S_all 1.117
_refine_ls_R_factor_all 0.0689
_refine_ls_R_factor_gt 0.0428
_refine_ls_shift/su_max 0.001
_refine_ls_shift/su_mean 0.000
_refine_ls_structure_factor_coef Fsqd
_refine_ls_weighting_details 'calc w=1/[\s^2^(Fo^2^)+(0.0519P)^2^+0.4177P] where P=(Fo^2^+2Fc^2^)/3'
_refine_ls_weighting_scheme calc
_refine_ls_wR_factor_gt 0.1031
_refine_ls_wR_factor_ref 0.1157
_reflns_number_gt 2712
_reflns_number_total 3833
_reflns_threshold_expression >2sigma(I)
_cod_data_source_file b911741e.txt
_cod_data_source_block acf3
_cod_depositor_comments
;
The following automatic conversions were performed:

'_symmetry_cell_setting' value 'Monoclinic' changed to 'monoclinic'
according to /home/saulius/struct/CIF-dictionaries/cif_core.dic
dictionary named 'cif_core.dic' version 2.4.2 from 2011-04-26.

Automatic conversion script
Id: cif_fix_values 1891 2012-01-12 08:04:46Z andrius 

The following automatic conversions were performed:

'_refine_ls_hydrogen_treatment' value 'constrained' was replaced with
the value 'constr' as specified in the replacement file
'src/cod-tools/trunk/data/replacement-values/replacement_values.lst'.

Automatic conversion script
Id: cif_fix_values 5376 2017-05-30 11:51:03Z andrius 
;
_cod_original_sg_symbol_H-M P2(1)/n
_cod_database_code 7024157

loop_
_symmetry_equiv_pos_as_xyz
'x, y, z'
'-x+1/2, y+1/2, -z+1/2'
'-x, -y, -z'
'x-1/2, -y-1/2, z-1/2'

loop_
_atom_site_label
_atom_site_type_symbol
_atom_site_fract_x
_atom_site_fract_y
_atom_site_fract_z
_atom_site_U_iso_or_equiv
_atom_site_adp_type
_atom_site_occupancy
_atom_site_symmetry_multiplicity
_atom_site_calc_flag
_atom_site_refinement_flags
_atom_site_disorder_assembly
_atom_site_disorder_group
Ag1 Ag 0.40246(4) 0.02254(2) 0.09583(2) 0.06329(13) Uani 1 1 d . . .
O1 O 0.5796(3) 0.01375(15) 0.2693(2) 0.0514(5) Uani 1 1 d . . .
O2 O 0.4415(4) -0.11793(17) 0.2755(3) 0.0760(8) Uani 1 1 d . . .
C7 C 0.5528(4) -0.0598(2) 0.3128(2) 0.0407(6) Uani 1 1 d . A .
C8 C 0.6880(5) -0.0761(2) 0.4312(3) 0.0521(8) Uani 1 1 d . . .
F1 F 0.7501(15) -0.0058(5) 0.4878(7) 0.117(4) Uani 0.69 1 d P A 1
F2 F 0.6043(12) -0.1224(6) 0.4957(6) 0.111(3) Uani 0.69 1 d P A 1
F3 F 0.8298(12) -0.1241(7) 0.4214(9) 0.114(3) Uani 0.69 1 d P A 1
F1A F 0.691(3) -0.0144(14) 0.5041(14) 0.140(11) Uani 0.31 1 d P A 2
F2A F 0.674(4) -0.1490(10) 0.4819(16) 0.142(11) Uani 0.31 1 d P A 2
F3A F 0.872(2) -0.0756(17) 0.4240(19) 0.115(9) Uani 0.31 1 d P A 2
N1 N 0.2942(4) 0.13164(18) -0.0418(2) 0.0491(6) Uani 1 1 d . . .
C2 C 0.1398(4) 0.1087(2) -0.1243(2) 0.0394(6) Uani 1 1 d . . .
C3 C 0.0341(5) 0.1736(2) -0.1941(3) 0.0575(8) Uani 1 1 d . . .
H3A H -0.0743 0.1579 -0.2495 0.080 Uiso 1 1 calc R . .
C4 C 0.0914(6) 0.2617(3) -0.1803(4) 0.0674(10) Uani 1 1 d . . .
H4A H 0.0222 0.3057 -0.2270 0.080 Uiso 1 1 calc R . .
C5 C 0.2497(6) 0.2844(3) -0.0982(4) 0.0703(10) Uani 1 1 d . . .
H5A H 0.2909 0.3435 -0.0883 0.080 Uiso 1 1 calc R . .
C6 C 0.3446(5) 0.2180(3) -0.0317(4) 0.0658(10) Uani 1 1 d . . .
H6A H 0.4519 0.2334 0.0246 0.080 Uiso 1 1 calc R . .
N1' N 0.1842(4) -0.04240(17) -0.0525(2) 0.0436(6) Uani 1 1 d . . .
C2' C 0.0891(4) 0.0126(2) -0.1360(2) 0.0382(6) Uani 1 1 d . . .
C3' C -0.0466(5) -0.0211(2) -0.2275(3) 0.0503(7) Uani 1 1 d . . .
H3'A H -0.1122 0.0174 -0.2840 0.080 Uiso 1 1 calc R . .
C4' C -0.0847(5) -0.1108(3) -0.2350(3) 0.0598(9) Uani 1 1 d . . .
H4'A H -0.1752 -0.1337 -0.2967 0.080 Uiso 1 1 calc R . .
C5' C 0.0129(6) -0.1671(3) -0.1498(3) 0.0644(9) Uani 1 1 d . . .
H5'A H -0.0097 -0.2284 -0.1526 0.080 Uiso 1 1 calc R . .
C6' C 0.1435(5) -0.1295(2) -0.0614(3) 0.0555(8) Uani 1 1 d . . .
H6'A H 0.2084 -0.1671 -0.0035 0.080 Uiso 1 1 calc R . .

loop_
_atom_site_aniso_label
_atom_site_aniso_U_11
_atom_site_aniso_U_22
_atom_site_aniso_U_33
_atom_site_aniso_U_23
_atom_site_aniso_U_13
_atom_site_aniso_U_12
Ag1 0.05727(18) 0.0892(3) 0.03556(15) 0.00521(12) -0.00438(11) 0.01197(13)
O1 0.0541(13) 0.0551(13) 0.0382(11) 0.0080(10) -0.0027(9) -0.0017(10)
O2 0.0727(17) 0.0507(14) 0.0833(19) 0.0040(13) -0.0237(14) -0.0108(13)
C7 0.0403(14) 0.0385(15) 0.0405(14) 0.0007(12) 0.0037(11) 0.0069(12)
C8 0.0554(18) 0.0520(19) 0.0437(16) 0.0075(14) 0.0011(14) 0.0072(15)
F1 0.171(8) 0.068(4) 0.069(4) 0.006(3) -0.058(5) -0.035(5)
F2 0.116(4) 0.151(9) 0.064(3) 0.050(4) 0.021(3) -0.020(4)
F3 0.093(6) 0.157(7) 0.080(4) 0.014(6) -0.004(5) 0.082(5)
F1A 0.183(17) 0.18(2) 0.034(5) -0.040(9) -0.020(7) 0.124(16)
F2A 0.21(2) 0.049(5) 0.096(11) 0.039(6) -0.094(13) -0.047(10)
F3A 0.040(4) 0.23(2) 0.070(8) 0.034(16) -0.005(4) 0.003(10)
N1 0.0484(14) 0.0493(14) 0.0449(14) 0.0013(11) 0.0016(11) -0.0029(11)
C2 0.0369(13) 0.0445(15) 0.0374(13) 0.0025(11) 0.0099(10) 0.0055(11)
C3 0.0545(19) 0.056(2) 0.057(2) 0.0072(16) 0.0033(15) 0.0089(15)
C4 0.074(2) 0.049(2) 0.079(3) 0.0155(19) 0.018(2) 0.0134(18)
C5 0.082(3) 0.0455(19) 0.086(3) -0.0015(19) 0.027(2) -0.0034(18)
C6 0.063(2) 0.060(2) 0.070(2) -0.0084(18) 0.0077(18) -0.0122(17)
N1' 0.0449(13) 0.0460(14) 0.0377(12) 0.0043(10) 0.0059(10) 0.0073(10)
C2' 0.0339(12) 0.0501(16) 0.0296(12) 0.0027(11) 0.0059(9) 0.0058(11)
C3' 0.0479(16) 0.060(2) 0.0381(15) 0.0026(14) 0.0009(12) -0.0020(14)
C4' 0.062(2) 0.061(2) 0.0525(19) -0.0103(16) 0.0062(15) -0.0113(17)
C5' 0.076(2) 0.0482(19) 0.073(3) -0.0100(18) 0.025(2) -0.0061(17)
C6' 0.063(2) 0.0501(19) 0.0545(19) 0.0101(15) 0.0162(15) 0.0122(16)

loop_
_atom_type_symbol
_atom_type_description
_atom_type_scat_dispersion_real
_atom_type_scat_dispersion_imag
_atom_type_scat_source
C C 0.0033 0.0016 'International Tables Vol C Tables 4.2.6.8 and 6.1.1.4'
H H 0.0000 0.0000 'International Tables Vol C Tables 4.2.6.8 and 6.1.1.4'
N N 0.0061 0.0033 'International Tables Vol C Tables 4.2.6.8 and 6.1.1.4'
O O 0.0106 0.0060 'International Tables Vol C Tables 4.2.6.8 and 6.1.1.4'
F F 0.0171 0.0103 'International Tables Vol C Tables 4.2.6.8 and 6.1.1.4'
Ag Ag -0.8971 1.1015 'International Tables Vol C Tables 4.2.6.8 and 6.1.1.4'

loop_
_geom_angle_atom_site_label_1
_geom_angle_atom_site_label_2
_geom_angle_atom_site_label_3
_geom_angle
_geom_angle_site_symmetry_3
O1 Ag1 N1' 149.08(9) .
O1 Ag1 N1 138.35(9) .
N1' Ag1 N1 71.93(9) .
O1 Ag1 Ag1 116.03(7) 3_655
N1' Ag1 Ag1 71.07(7) 3_655
N1 Ag1 Ag1 75.76(7) 3_655
C7 O1 Ag1 109.83(19) .
O2 C7 O1 129.6(3) .
O2 C7 C8 117.0(3) .
O1 C7 C8 113.4(3) .
F2A C8 F1A 106.4(14) .
F2A C8 F1 120.7(9) .
F1A C8 F1 23.9(13) .
F2A C8 F3 73.8(14) .
F1A C8 F3 126.0(10) .
F1 C8 F3 108.8(7) .
F2A C8 F2 31.3(14) .
F1A C8 F2 84.7(13) .
F1 C8 F2 106.0(6) .
F3 C8 F2 104.8(6) .
F2A C8 F3A 103.3(13) .
F1A C8 F3A 100.6(14) .
F1 C8 F3A 78.6(11) .
F3 C8 F3A 34.5(9) .
F2 C8 F3A 130.5(10) .
F2A C8 C7 118.3(7) .
F1A C8 C7 115.3(9) .
F1 C8 C7 115.4(4) .
F3 C8 C7 110.4(5) .
F2 C8 C7 110.8(4) .
F3A C8 C7 110.9(10) .
C6 N1 C2 118.1(3) .
C6 N1 Ag1 125.0(2) .
C2 N1 Ag1 115.2(2) .
N1 C2 C3 120.5(3) .
N1 C2 C2' 117.3(2) .
C3 C2 C2' 122.2(3) .
C4 C3 C2 119.2(3) .
C4 C3 H3A 120.4 .
C2 C3 H3A 120.4 .
C5 C4 C3 120.1(4) .
C5 C4 H4A 120.0 .
C3 C4 H4A 120.0 .
C6 C5 C4 117.7(4) .
C6 C5 H5A 121.1 .
C4 C5 H5A 121.1 .
N1 C6 C5 124.3(4) .
N1 C6 H6A 117.8 .
C5 C6 H6A 117.8 .
C6' N1' C2' 118.1(3) .
C6' N1' Ag1 124.9(2) .
C2' N1' Ag1 117.0(2) .
N1' C2' C3' 120.6(3) .
N1' C2' C2 116.6(3) .
C3' C2' C2 122.7(3) .
C4' C3' C2' 120.2(3) .
C4' C3' H3'A 119.9 .
C2' C3' H3'A 119.9 .
C3' C4' C5' 119.2(3) .
C3' C4' H4'A 120.4 .
C5' C4' H4'A 120.4 .
C6' C5' C4' 117.6(3) .
C6' C5' H5'A 121.2 .
C4' C5' H5'A 121.2 .
N1' C6' C5' 124.3(3) .
N1' C6' H6'A 117.9 .
C5' C6' H6'A 117.9 .

loop_
_geom_bond_atom_site_label_1
_geom_bond_atom_site_label_2
_geom_bond_distance
_geom_bond_site_symmetry_2
Ag1 O1 2.178(2) .
Ag1 N1' 2.298(3) .
Ag1 N1 2.323(3) .
Ag1 Ag1 3.0521(9) 3_655
O1 C7 1.253(4) .
O2 C7 1.196(4) .
C7 C8 1.543(4) .
C8 F2A 1.265(14) .
C8 F1A 1.269(14) .
C8 F1 1.274(7) .
C8 F3 1.280(8) .
C8 F2 1.293(7) .
C8 F3A 1.355(17) .
N1 C6 1.339(5) .
N1 C2 1.350(4) .
C2 C3 1.388(4) .
C2 C2' 1.481(4) .
C3 C4 1.378(5) .
C3 H3A 0.9300 .
C4 C5 1.365(6) .
C4 H4A 0.9300 .
C5 C6 1.354(6) .
C5 H5A 0.9300 .
C6 H6A 0.9300 .
N1' C6' 1.333(5) .
N1' C2' 1.352(4) .
C2' C3' 1.383(4) .
C3' C4' 1.367(5) .
C3' H3'A 0.9300 .
C4' C5' 1.383(6) .
C4' H4'A 0.9300 .
C5' C6' 1.364(5) .
C5' H5'A 0.9300 .
C6' H6'A 0.9300 .

loop_
_geom_torsion_atom_site_label_1
_geom_torsion_atom_site_label_2
_geom_torsion_atom_site_label_3
_geom_torsion_atom_site_label_4
_geom_torsion
_geom_torsion_site_symmetry_1
N1' Ag1 O1 C7 -1.6(3) .
N1 Ag1 O1 C7 164.04(19) .
Ag1 Ag1 O1 C7 -98.1(2) 3_655
Ag1 O1 C7 O2 -5.0(5) .
Ag1 O1 C7 C8 173.9(2) .
O2 C7 C8 F2A -0.2(18) .
O1 C7 C8 F2A -179.3(17) .
O2 C7 C8 F1A -127.7(14) .
O1 C7 C8 F1A 53.2(15) .
O2 C7 C8 F1 -154.2(7) .
O1 C7 C8 F1 26.7(7) .
O2 C7 C8 F3 81.9(7) .
O1 C7 C8 F3 -97.2(7) .
O2 C7 C8 F2 -33.7(6) .
O1 C7 C8 F2 147.2(6) .
O2 C7 C8 F3A 118.9(12) .
O1 C7 C8 F3A -60.2(12) .
O1 Ag1 N1 C6 4.4(4) .
N1' Ag1 N1 C6 176.7(3) .
Ag1 Ag1 N1 C6 -108.9(3) 3_655
O1 Ag1 N1 C2 -160.36(19) .
N1' Ag1 N1 C2 11.9(2) .
Ag1 Ag1 N1 C2 86.3(2) 3_655
C6 N1 C2 C3 -1.8(5) .
Ag1 N1 C2 C3 164.1(2) .
C6 N1 C2 C2' 178.5(3) .
Ag1 N1 C2 C2' -15.6(3) .
N1 C2 C3 C4 1.7(5) .
C2' C2 C3 C4 -178.6(3) .
C2 C3 C4 C5 -0.5(6) .
C3 C4 C5 C6 -0.6(6) .
C2 N1 C6 C5 0.7(6) .
Ag1 N1 C6 C5 -163.7(3) .
C4 C5 C6 N1 0.5(7) .
O1 Ag1 N1' C6' -16.1(4) .
N1 Ag1 N1' C6' 173.8(3) .
Ag1 Ag1 N1' C6' 93.1(3) 3_655
O1 Ag1 N1' C2' 163.1(2) .
N1 Ag1 N1' C2' -6.9(2) .
Ag1 Ag1 N1' C2' -87.6(2) 3_655
C6' N1' C2' C3' 0.2(4) .
Ag1 N1' C2' C3' -179.1(2) .
C6' N1' C2' C2 -179.2(3) .
Ag1 N1' C2' C2 1.5(3) .
N1 C2 C2' N1' 9.6(4) .
C3 C2 C2' N1' -170.1(3) .
N1 C2 C2' C3' -169.7(3) .
C3 C2 C2' C3' 10.6(5) .
N1' C2' C3' C4' -0.7(5) .
C2 C2' C3' C4' 178.6(3) .
C2' C3' C4' C5' 0.5(6) .
C3' C4' C5' C6' 0.2(6) .
C2' N1' C6' C5' 0.5(5) .
Ag1 N1' C6' C5' 179.7(3) .
C4' C5' C6' N1' -0.7(6) .
